data_2243176
loop_
_publ_author_name
'Squattrito, Philip J.'
'Lambright-Mutthamsetty, Kelly J.'
'Giolando, Patrick A.'
'Kirschbaum, Kristin'

_publ_section_title
;
 Crystal structures of two coordination isomers of copper(II)
 4-sulfobenzoic acid hexahydrate and two mixed silver/potassium
 4-sulfobenzoic acid salts
;
_journal_coeditor_code MW2148
_journal_issue 11
_journal_name_full 'Acta Crystallographica Section E'
_journal_page_first 1801
_journal_page_last 1807
_journal_paper_doi 10.1107/S2056989019014610
_journal_volume 75
_journal_year 2019
_chemical_formula_iupac '[Ag0.20 K0.80] (C7 H5 O5 S1), 2H2 O'
_chemical_formula_moiety 'C7 H9 Ag0.20 K0.80 O7 S'
_chemical_formula_sum 'C7 H9 Ag0.2 K0.8 O7 S'
_chemical_formula_weight 290.06
_chemical_name_systematic
;
Potassium silver 4-carboxybenzenesulfonate salt dihydrate
;
_space_group_crystal_system monoclinic
_space_group_IT_number 14
_space_group_name_Hall '-P 2ybc'
_space_group_name_H-M_alt 'P 1 21/c 1'
_symmetry_space_group_name_Hall '-P 2ybc'
_symmetry_space_group_name_H-M 'P 1 21/c 1'
_atom_sites_solution_hydrogens mixed
_atom_sites_solution_primary dual
_atom_sites_solution_secondary difmap
_audit_creation_method SHELXL-2017/1
_cell_angle_alpha 90
_cell_angle_beta 94.7470(10)
_cell_angle_gamma 90
_cell_formula_units_Z 4
_cell_length_a 12.8018(7)
_cell_length_b 9.9170(6)
_cell_length_c 8.4013(5)
_cell_measurement_reflns_used 8713
_cell_measurement_temperature 120(2)
_cell_measurement_theta_max 30.55
_cell_measurement_theta_min 2.60
_cell_volume 1062.93(11)
_computing_cell_refinement
;
SAINT (Bruker, 2015)
;
_computing_data_collection
;
APEX3 (Bruker, 2015)
;
_computing_data_reduction
;
SAINT (Bruker, 2015)
;
_computing_molecular_graphics
;
CrystalMaker (Palmer, 2014)
;
_computing_structure_refinement
;
SHELXL-2017 (Sheldrick, 2015b)
;
_computing_structure_solution
;
SHELXT-2018 (Sheldrick, 2015a)
;
_diffrn_ambient_temperature 120(2)
_diffrn_measured_fraction_theta_full 1.000
_diffrn_measured_fraction_theta_max 0.997
_diffrn_measurement_device_type 'Bruker APEXII CCD'
_diffrn_measurement_method '\w scans'
_diffrn_radiation_monochromator 'curved graphite crystal'
_diffrn_radiation_source 'fine-focus sealed tube'
_diffrn_radiation_type MoK\a
_diffrn_radiation_wavelength 0.71073
_diffrn_reflns_av_R_equivalents 0.0225
_diffrn_reflns_av_unetI/netI 0.0176
_diffrn_reflns_limit_h_max 18
_diffrn_reflns_limit_h_min -18
_diffrn_reflns_limit_k_max 14
_diffrn_reflns_limit_k_min -14
_diffrn_reflns_limit_l_max 12
_diffrn_reflns_limit_l_min -12
_diffrn_reflns_number 16575
_diffrn_reflns_theta_full 26.000
_diffrn_reflns_theta_max 30.593
_diffrn_reflns_theta_min 1.596
_exptl_absorpt_coefficient_mu 0.993
_exptl_absorpt_correction_T_max 0.7461
_exptl_absorpt_correction_T_min 0.6663
_exptl_absorpt_correction_type multi-scan
_exptl_absorpt_process_details
;
(SADABS; Krause <i>et al.</i>,  2015)
;
_exptl_crystal_colour colorless
_exptl_crystal_density_diffrn 1.813
_exptl_crystal_description plate
_exptl_crystal_F_000 590.4
_exptl_crystal_size_max 0.225
_exptl_crystal_size_mid 0.174
_exptl_crystal_size_min 0.071
_refine_diff_density_max 0.436
_refine_diff_density_min -0.540
_refine_ls_extinction_method none
_refine_ls_goodness_of_fit_ref 1.075
_refine_ls_hydrogen_treatment mixed
_refine_ls_matrix_type full
_refine_ls_number_parameters 171
_refine_ls_number_reflns 3255
_refine_ls_number_restraints 4
_refine_ls_restrained_S_all 1.074
_refine_ls_R_factor_all 0.0327
_refine_ls_R_factor_gt 0.0251
_refine_ls_shift/su_max 0.003
_refine_ls_shift/su_mean 0.000
_refine_ls_structure_factor_coef Fsqd
_refine_ls_weighting_details 'w=1/[\s^2^(Fo^2^)+(0.0273P)^2^+0.5631P] where P=(Fo^2^+2Fc^2^)/3'
_refine_ls_weighting_scheme calc
_refine_ls_wR_factor_gt 0.0599
_refine_ls_wR_factor_ref 0.0633
_reflns_number_gt 2831
_reflns_number_total 3255
_reflns_threshold_expression 'I > 2\s(I)'
_cod_data_source_file mw2148sup1.cif
_cod_data_source_block IV
_cod_original_formula_sum 'C7 H9 Ag0.20 K0.80 O7 S'
_cod_database_code 2243176
_shelx_space_group_comment
;
The symmetry employed for this shelxl refinement is uniquely defined
by the following loop, which should always be used as a source of
symmetry information in preference to the above space-group names.
They are only intended as comments.
;
_shelx_estimated_absorpt_t_min 0.808
_shelx_estimated_absorpt_t_max 0.933

loop_
_space_group_symop_operation_xyz
'x, y, z'
'-x, y+1/2, -z+1/2'
'-x, -y, -z'
'x, -y-1/2, z-1/2'

loop_
_atom_site_type_symbol
_atom_site_label
_atom_site_fract_x
_atom_site_fract_y
_atom_site_fract_z
_atom_site_U_iso_or_equiv
_atom_site_adp_type
_atom_site_calc_flag
_atom_site_occupancy
_atom_site_disorder_assembly
_atom_site_disorder_group
K K1 0.95958(2) 0.23895(2) 0.86257(3) 0.02002(6) Uani d 0.8 A 1
Ag Ag1 0.95958(2) 0.23895(2) 0.86257(3) 0.02002(6) Uani d 0.2 B 2
S S1 0.14513(2) 0.39457(3) 0.64063(4) 0.01598(7) Uani d 1 . .
O O1 0.66150(8) 0.46300(11) 0.81388(14) 0.0255(2) Uani d 1 . .
H H1 0.7195(16) 0.4598(16) 0.8542(19) 0.038 Uiso calc 1 . .
O O2 0.63265(8) 0.30700(11) 0.99903(14) 0.0273(2) Uani d 1 . .
O O3A 0.14016(19) 0.4401(3) 0.4747(3) 0.0212(4) Uani d 0.8 C 1
O O4A 0.0969(2) 0.4883(3) 0.7438(3) 0.0233(5) Uani d 0.8 C 1
O O5A 0.1049(2) 0.2565(3) 0.6567(3) 0.0267(6) Uani d 0.8 C 1
O O3B 0.1341(10) 0.4662(10) 0.4939(15) 0.021(2) Uiso d 0.2 C 2
O O4B 0.0914(9) 0.4677(11) 0.7709(13) 0.0120(18) Uiso d 0.2 C 2
O O5B 0.1040(9) 0.2604(12) 0.6199(11) 0.0091(16) Uiso d 0.2 C 2
O O6 0.85970(8) 0.48285(10) 0.92292(13) 0.0215(2) Uani d 1 . .
H H6B 0.8713(15) 0.488(2) 1.0224(12) 0.032 Uiso d 1 . .
H H6A 0.8720(15) 0.5598(12) 0.886(2) 0.032 Uiso d 1 . .
O O7 0.83434(9) 0.21551(11) 1.10503(15) 0.0291(2) Uani d 1 . .
H H7B 0.8305(17) 0.1320(10) 1.093(3) 0.044 Uiso d 1 . .
H H7A 0.7743(10) 0.245(2) 1.077(3) 0.044 Uiso d 1 . .
C C1 0.48842(10) 0.38754(13) 0.82761(16) 0.0161(2) Uani d 1 . .
C C2 0.45462(10) 0.47615(14) 0.70582(17) 0.0196(3) Uani d 1 . .
H H2 0.503151 0.535768 0.662918 0.024 Uiso calc 1 . .
C C3 0.34987(10) 0.47766(14) 0.64666(17) 0.0198(3) Uani d 1 . .
H H3 0.326346 0.538419 0.563908 0.024 Uiso calc 1 . .
C C4 0.27987(9) 0.38893(12) 0.71028(16) 0.0151(2) Uani d 1 . .
C C5 0.31267(10) 0.30049(14) 0.83256(18) 0.0202(3) Uani d 1 . .
H H5 0.264213 0.240357 0.874761 0.024 Uiso calc 1 . .
C C6 0.41732(10) 0.30097(14) 0.89257(17) 0.0199(3) Uani d 1 . .
H H6 0.440323 0.242335 0.977785 0.024 Uiso calc 1 . .
C C7 0.60130(10) 0.38109(13) 0.88992(17) 0.0185(2) Uani d 1 . .

loop_
_atom_site_aniso_label
_atom_site_aniso_U_11
_atom_site_aniso_U_22
_atom_site_aniso_U_33
_atom_site_aniso_U_12
_atom_site_aniso_U_13
_atom_site_aniso_U_23
K1 0.01622(10) 0.02482(11) 0.01888(11) -0.00038(7) 0.00068(7) -0.00163(8)
Ag1 0.01622(10) 0.02482(11) 0.01888(11) -0.00038(7) 0.00068(7) -0.00163(8)
S1 0.01276(13) 0.01278(13) 0.02192(17) -0.00032(10) -0.00152(11) -0.00075(11)
O1 0.0136(4) 0.0304(5) 0.0319(6) -0.0033(4) -0.0024(4) 0.0041(4)
O2 0.0194(5) 0.0299(5) 0.0315(6) 0.0017(4) -0.0049(4) 0.0061(5)
O3A 0.0183(8) 0.0245(11) 0.0199(10) 0.0001(7) -0.0032(6) -0.0016(8)
O4A 0.0180(8) 0.0289(12) 0.0230(13) 0.0065(8) 0.0016(8) -0.0028(9)
O5A 0.0213(8) 0.0176(7) 0.0393(17) -0.0060(5) -0.0102(11) 0.0077(11)
O6 0.0193(4) 0.0183(4) 0.0263(5) -0.0034(4) -0.0018(4) 0.0002(4)
O7 0.0224(5) 0.0235(5) 0.0391(7) -0.0040(4) -0.0120(5) 0.0060(5)
C1 0.0142(5) 0.0155(5) 0.0186(6) 0.0009(4) 0.0003(4) -0.0030(5)
C2 0.0156(5) 0.0198(6) 0.0233(7) -0.0038(4) 0.0002(5) 0.0027(5)
C3 0.0175(6) 0.0184(6) 0.0229(7) -0.0017(5) -0.0014(5) 0.0049(5)
C4 0.0131(5) 0.0132(5) 0.0188(6) 0.0004(4) -0.0001(4) -0.0021(4)
C5 0.0154(6) 0.0198(6) 0.0253(7) -0.0015(4) 0.0021(5) 0.0047(5)
C6 0.0165(6) 0.0207(6) 0.0221(7) 0.0017(5) -0.0002(5) 0.0046(5)
C7 0.0151(5) 0.0186(6) 0.0216(7) 0.0008(4) -0.0005(5) -0.0050(5)

loop_
_atom_type_symbol
_atom_type_description
_atom_type_scat_dispersion_real
_atom_type_scat_dispersion_imag
_atom_type_scat_source
C C 0.0033 0.0016 'International Tables Vol C Tables 4.2.6.8 and 6.1.1.4'
H H 0.0000 0.0000 'International Tables Vol C Tables 4.2.6.8 and 6.1.1.4'
Ag Ag -0.8971 1.1015 'International Tables Vol C Tables 4.2.6.8 and 6.1.1.4'
K K 0.2009 0.2494 'International Tables Vol C Tables 4.2.6.8 and 6.1.1.4'
O O 0.0106 0.0060 'International Tables Vol C Tables 4.2.6.8 and 6.1.1.4'
S S 0.1246 0.1234 'International Tables Vol C Tables 4.2.6.8 and 6.1.1.4'

loop_
_geom_angle_atom_site_label_1
_geom_angle_atom_site_label_2
_geom_angle_atom_site_label_3
_geom_angle_site_symmetry_1
_geom_angle_site_symmetry_3
_geom_angle
O7 K1 O5A 4_565 1_655 82.22(6)
O7 K1 O7 4_565 . 106.02(4)
O5A K1 O7 1_655 . 171.76(6)
O7 K1 O4A 4_565 2_646 76.03(7)
O5A K1 O4A 1_655 2_646 91.56(9)
O7 K1 O4A . 2_646 90.63(6)
O7 K1 O6 4_565 . 75.15(3)
O5A K1 O6 1_655 . 114.66(7)
O7 K1 O6 . . 68.29(3)
O4A K1 O6 2_646 . 137.38(6)
O7 K1 O5A 4_565 4_666 169.20(6)
O5A K1 O5A 1_655 4_666 96.70(9)
O7 K1 O5A . 4_666 75.18(6)
O4A K1 O5A 2_646 4_666 114.76(8)
O6 K1 O5A . 4_666 95.76(6)
O7 K1 O3A 4_565 4_666 139.67(6)
O5A K1 O3A 1_655 4_666 71.31(8)
O7 K1 O3A . 4_666 101.65(6)
O4A K1 O3A 2_646 4_666 74.89(8)
O6 K1 O3A . 4_666 143.56(6)
O5A K1 O3A 4_666 4_666 48.30(8)
O7 K1 O4A 4_565 1_655 85.68(6)
O5A K1 O4A 1_655 1_655 47.18(8)
O7 K1 O4A . 1_655 131.93(6)
O4A K1 O4A 2_646 1_655 137.14(3)
O6 K1 O4A . 1_655 70.37(5)
O5A K1 O4A 4_666 1_655 85.76(8)
O3A K1 O4A 4_666 1_655 97.16(7)
O3B S1 O5B . . 110.4(6)
O4A S1 O3A . . 112.75(15)
O4A S1 O5A . . 111.92(17)
O3A S1 O5A . . 112.73(15)
O3B S1 O4B . . 111.5(5)
O5B S1 O4B . . 110.2(6)
O3B S1 C4 . . 109.0(5)
O5B S1 C4 . . 110.3(4)
O4A S1 C4 . . 105.94(12)
O3A S1 C4 . . 106.77(11)
O5A S1 C4 . . 106.12(12)
O4B S1 C4 . . 105.2(4)
C7 O1 H1 . . 109.5
S1 O3A K1 . 4_465 95.06(11)
S1 O4A K1 . 2_656 120.42(14)
S1 O4A K1 . 1_455 87.91(12)
K1 O4A K1 2_656 1_455 131.53(9)
S1 O5A K1 . 1_455 112.98(16)
S1 O5A K1 . 4_465 96.27(12)
K1 O5A K1 1_455 4_465 96.81(9)
K1 O6 H6B . . 100.6(14)
K1 O6 H6A . . 127.7(13)
H6B O6 H6A . . 107.1(19)
K1 O7 K1 4_566 . 104.27(4)
K1 O7 H7B 4_566 . 107.2(15)
K1 O7 H7B . . 91.6(16)
K1 O7 H7A 4_566 . 131.1(16)
K1 O7 H7A . . 109.9(16)
H7B O7 H7A . . 106(2)
C2 C1 C6 . . 120.24(12)
C2 C1 C7 . . 121.13(12)
C6 C1 C7 . . 118.63(12)
C1 C2 C3 . . 120.12(12)
C1 C2 H2 . . 119.9
C3 C2 H2 . . 119.9
C2 C3 C4 . . 119.18(12)
C2 C3 H3 . . 120.4
C4 C3 H3 . . 120.4
C5 C4 C3 . . 121.18(12)
C5 C4 S1 . . 119.30(10)
C3 C4 S1 . . 119.45(10)
C4 C5 C6 . . 119.25(12)
C4 C5 H5 . . 120.4
C6 C5 H5 . . 120.4
C5 C6 C1 . . 120.01(13)
C5 C6 H6 . . 120.0
C1 C6 H6 . . 120.0
O2 C7 O1 . . 124.52(12)
O2 C7 C1 . . 122.55(12)
O1 C7 C1 . . 112.94(12)

loop_
_geom_bond_atom_site_label_1
_geom_bond_atom_site_label_2
_geom_bond_site_symmetry_2
_geom_bond_distance
K1 O7 4_565 2.6233(12)
K1 O5A 1_655 2.649(3)
K1 O7 . 2.7045(13)
K1 O4A 2_646 2.719(3)
K1 O6 . 2.8017(11)
K1 O5A 4_666 2.968(3)
K1 O3A 4_666 3.004(2)
K1 O4A 1_655 3.239(3)
S1 O3B . 1.420(13)
S1 O5B . 1.437(12)
S1 O4A . 1.444(3)
S1 O3A . 1.462(3)
S1 O5A . 1.473(3)
S1 O4B . 1.523(12)
S1 C4 . 1.7759(12)
O1 C7 . 1.3203(17)
O1 H1 . 0.79(2)
O2 C7 . 1.2167(17)
O6 H6B . 0.838(9)
O6 H6A . 0.845(9)
O7 H7B . 0.835(9)
O7 H7A . 0.840(9)
C1 C2 . 1.3903(19)
C1 C6 . 1.3949(18)
C1 C7 . 1.4970(18)
C2 C3 . 1.3911(18)
C2 H2 . 0.9500
C3 C4 . 1.3936(18)
C3 H3 . 0.9500
C4 C5 . 1.3891(19)
C5 C6 . 1.3918(19)
C5 H5 . 0.9500
C6 H6 . 0.9500

loop_
_geom_hbond_atom_site_label_D
_geom_hbond_atom_site_label_H
_geom_hbond_atom_site_label_A
_geom_hbond_site_symmetry_A
_geom_hbond_distance_DH
_geom_hbond_distance_HA
_geom_hbond_distance_DA
_geom_hbond_angle_DHA
_geom_hbond_publ_flag
O1 H1 O6 . 0.79 1.85 2.6328(14) 168.3 yes
O6 H6A O5A 2_656 0.845(9) 2.009(11) 2.840(3) 167.9(19) yes
O6 H6A O5B 2_656 0.845(9) 2.014(16) 2.819(12) 159.2(19) yes
O6 H6B O4A 3_667 0.838(9) 1.987(10) 2.824(3) 176(2) yes
O6 H6B O4B 3_667 0.838(9) 1.817(16) 2.643(12) 168(2) yes
O7 H7A O2 . 0.840(9) 1.973(10) 2.8111(15) 177(2) yes
O7 H7B O3A 2_646 0.835(9) 2.031(12) 2.838(3) 162(2) yes
O7 H7B O3B 2_646 0.835(9) 1.871(17) 2.650(12) 155(2) yes

_cod_database_fobs_code 2243176
